data_7127889
loop_
_publ_author_name
'Schorr, Fabian'
'Fantuzzi, Felipe'
'Dewhurst, Rian D.'
'Braunschweig, Holger'

_publ_section_title
;
 Dialkynyldiboranes(4) and the selectable reactivity of their C-H,
 C[triple bond, length as m-dash]C and B-B bonds.
;
_journal_issue 21
_journal_name_full 'Chemical communications (Cambridge, England)'
_journal_page_first 2645
_journal_page_last 2648
_journal_paper_doi 10.1039/d1cc00265a
_journal_volume 57
_journal_year 2021
_chemical_formula_moiety 'C22 H18 B2 Co4 N2 O12'
_chemical_formula_sum 'C22 H18 B2 Co4 N2 O12'
_chemical_formula_weight 759.72
_space_group_crystal_system monoclinic
_space_group_IT_number 14
_space_group_name_Hall '-P 2ybc'
_space_group_name_H-M_alt 'P 1 21/c 1'
_atom_sites_solution_hydrogens geom
_atom_sites_solution_primary dual
_atom_sites_solution_secondary difmap
_audit_creation_method SHELXL-2018/1
_audit_update_record
;
2021-01-13 deposited with the CCDC.	2021-02-01 downloaded from the CCDC.
;
_cell_angle_alpha 90
_cell_angle_beta 102.757(2)
_cell_angle_gamma 90
_cell_formula_units_Z 4
_cell_length_a 15.6359(6)
_cell_length_b 11.9136(5)
_cell_length_c 16.3810(6)
_cell_measurement_reflns_used 8406
_cell_measurement_temperature 100(2)
_cell_measurement_theta_max 26.64
_cell_measurement_theta_min 2.55
_cell_volume 2976.1(2)
_computing_cell_refinement 'Saint+ ver. V8.40A (Bruker AXS)'
_computing_data_collection 'APEX2 ver. 2014.9 (Bruker AXS)'
_computing_data_reduction 'Saint+ ver. V8.40A (Bruker AXS)'
_computing_molecular_graphics 'ShelXLe (Huebschle et all, 2011)'
_computing_publication_material 'SHELXL-2018/1 (Sheldrick, 2018)'
_computing_structure_refinement 'SHELXL-2018/1 (Sheldrick, 2018)'
_computing_structure_solution 'SHELXT (Sheldrick, 2014)'
_diffrn_ambient_temperature 100(2)
_diffrn_detector 'CCD area detector (Apex2)'
_diffrn_detector_area_resol_mean 8.333
_diffrn_measured_fraction_theta_full 1.000
_diffrn_measured_fraction_theta_max 1.000
_diffrn_measurement_device_type 'Bruker X8-APEX II'
_diffrn_measurement_method '\f and \w scans'
_diffrn_radiation_monochromator 'multi-layer mirror'
_diffrn_radiation_type MoK\a
_diffrn_radiation_wavelength 0.71073
_diffrn_reflns_av_R_equivalents 0.0619
_diffrn_reflns_av_unetI/netI 0.0439
_diffrn_reflns_Laue_measured_fraction_full 1.000
_diffrn_reflns_Laue_measured_fraction_max 1.000
_diffrn_reflns_limit_h_max 18
_diffrn_reflns_limit_h_min -19
_diffrn_reflns_limit_k_max 14
_diffrn_reflns_limit_k_min -14
_diffrn_reflns_limit_l_max 20
_diffrn_reflns_limit_l_min -20
_diffrn_reflns_number 35587
_diffrn_reflns_point_group_measured_fraction_full 1.000
_diffrn_reflns_point_group_measured_fraction_max 1.000
_diffrn_reflns_theta_full 26.000
_diffrn_reflns_theta_max 26.021
_diffrn_reflns_theta_min 1.335
_diffrn_source 'rotating-anode (Nonius FR-591)'
_exptl_absorpt_coefficient_mu 2.251
_exptl_absorpt_correction_T_max 0.7454
_exptl_absorpt_correction_T_min 0.6283
_exptl_absorpt_correction_type multi-scan
_exptl_absorpt_process_details 'SadAbs 2016/2 (Bruker AXS)'
_exptl_crystal_colour red
_exptl_crystal_density_diffrn 1.696
_exptl_crystal_description plate
_exptl_crystal_F_000 1512
_exptl_crystal_size_max 0.274
_exptl_crystal_size_mid 0.255
_exptl_crystal_size_min 0.116
_refine_diff_density_max 0.777
_refine_diff_density_min -0.281
_refine_diff_density_rms 0.075
_refine_ls_extinction_method none
_refine_ls_goodness_of_fit_ref 1.040
_refine_ls_hydrogen_treatment constr
_refine_ls_matrix_type full
_refine_ls_number_parameters 385
_refine_ls_number_reflns 5862
_refine_ls_number_restraints 0
_refine_ls_restrained_S_all 1.040
_refine_ls_R_factor_all 0.0379
_refine_ls_R_factor_gt 0.0289
_refine_ls_shift/su_max 0.001
_refine_ls_shift/su_mean 0.000
_refine_ls_structure_factor_coef Fsqd
_refine_ls_weighting_details 'w=1/[\s^2^(Fo^2^)+(0.0307P)^2^+0.2630P] where P=(Fo^2^+2Fc^2^)/3'
_refine_ls_weighting_scheme calc
_refine_ls_wR_factor_gt 0.0679
_refine_ls_wR_factor_ref 0.0716
_reflns_Friedel_coverage 0.000
_reflns_number_gt 4956
_reflns_number_total 5862
_reflns_threshold_expression 'I > 2\s(I)'
_cod_data_source_file d1cc00265a2.cif
_cod_data_source_block 3b
_cod_depositor_comments 'Adding full bibliography for 7127882--7127889.cif.'
_cod_original_sg_symbol_H-M 'P 21/c'
_cod_database_code 7127889
_shelx_shelxl_version_number 2018/1
_shelx_space_group_comment
;
The symmetry employed for this shelxl refinement is uniquely defined
by the following loop, which should always be used as a source of
symmetry information in preference to the above space-group names.
They are only intended as comments.
;
_shelx_estimated_absorpt_t_min 0.578
_shelx_estimated_absorpt_t_max 0.780

loop_
_space_group_symop_operation_xyz
'x, y, z'
'-x, y+1/2, -z+1/2'
'-x, -y, -z'
'x, -y-1/2, z-1/2'

loop_
_atom_site_label
_atom_site_type_symbol
_atom_site_fract_x
_atom_site_fract_y
_atom_site_fract_z
_atom_site_U_iso_or_equiv
_atom_site_adp_type
_atom_site_occupancy
_atom_site_site_symmetry_order
_atom_site_calc_flag
_atom_site_refinement_flags_posn
_atom_site_refinement_flags_adp
_atom_site_refinement_flags_occupancy
_atom_site_disorder_assembly
_atom_site_disorder_group
Co1 Co 0.29196(2) 0.16024(2) 0.30574(2) 0.01426(9) Uani 1 1 d . . . . .
C1 C 0.38735(15) 0.4070(2) 0.48023(15) 0.0182(5) Uani 1 1 d . . . . .
O1 O 0.40009(12) 0.48616(14) 0.52017(11) 0.0267(4) Uani 1 1 d . . . . .
N1 N 0.18871(13) 0.42474(16) 0.19747(12) 0.0178(4) Uani 1 1 d . . . . .
B1 B 0.24322(17) 0.4273(2) 0.27731(17) 0.0144(5) Uani 1 1 d . . . . .
Co2 Co 0.37257(2) 0.28176(3) 0.41782(2) 0.01566(9) Uani 1 1 d . . . . .
C2 C 0.40414(18) 0.1757(2) 0.49962(16) 0.0259(6) Uani 1 1 d . . . . .
O2 O 0.42020(15) 0.10790(16) 0.54885(12) 0.0416(5) Uani 1 1 d . . . . .
N2 N 0.37147(13) 0.58752(15) 0.30355(13) 0.0177(4) Uani 1 1 d . . . . .
B2 B 0.29314(17) 0.5476(2) 0.31992(16) 0.0142(6) Uani 1 1 d . . . . .
Co3 Co 0.16096(2) 0.73922(3) 0.33168(2) 0.01557(9) Uani 1 1 d . . . . .
C3 C 0.46379(17) 0.3018(2) 0.36818(16) 0.0239(6) Uani 1 1 d . . . . .
O3 O 0.52095(12) 0.31205(17) 0.33657(12) 0.0350(5) Uani 1 1 d . . . . .
Co4 Co 0.14373(2) 0.58927(3) 0.43086(2) 0.01680(9) Uani 1 1 d . . . . .
C4 C 0.33634(16) 0.1969(2) 0.21516(17) 0.0204(5) Uani 1 1 d . . . . .
O4 O 0.36034(13) 0.22176(17) 0.15737(12) 0.0362(5) Uani 1 1 d . . . . .
O5 O 0.12899(11) 0.04673(14) 0.22600(12) 0.0279(4) Uani 1 1 d . . . . .
C5 C 0.19185(16) 0.09189(19) 0.25651(15) 0.0186(5) Uani 1 1 d . . . . .
O7 O 0.25867(13) 0.83197(14) 0.21358(12) 0.0293(4) Uani 1 1 d . . . . .
C7 C 0.22171(17) 0.79829(19) 0.26053(16) 0.0211(6) Uani 1 1 d . . . . .
O6 O 0.38591(14) -0.04178(15) 0.37979(13) 0.0437(6) Uani 1 1 d . . . . .
C6 C 0.34972(18) 0.0366(2) 0.35127(17) 0.0263(6) Uani 1 1 d . . . . .
O8 O 0.10125(14) 0.94007(15) 0.40900(12) 0.0358(5) Uani 1 1 d . . . . .
C8 C 0.12157(17) 0.8629(2) 0.37779(16) 0.0235(6) Uani 1 1 d . . . . .
O9 O 0.01509(13) 0.65057(16) 0.20301(12) 0.0349(5) Uani 1 1 d . . . . .
C9 C 0.07185(17) 0.6849(2) 0.25250(16) 0.0218(6) Uani 1 1 d . . . . .
O10 O 0.01625(16) 0.71325(19) 0.50432(15) 0.0546(7) Uani 1 1 d . . . . .
C10 C 0.06473(19) 0.6647(2) 0.47524(18) 0.0317(7) Uani 1 1 d . . . . .
O11 O 0.22287(13) 0.45930(15) 0.57912(11) 0.0332(5) Uani 1 1 d . . . . .
C11 C 0.19158(17) 0.5085(2) 0.52083(16) 0.0226(6) Uani 1 1 d . . . . .
O12 O 0.04276(12) 0.41238(15) 0.32374(12) 0.0283(4) Uani 1 1 d . . . . .
C12 C 0.08153(16) 0.4810(2) 0.36315(16) 0.0205(5) Uani 1 1 d . . . . .
C13 C 0.18345(16) 0.2151(2) 0.44286(15) 0.0208(5) Uani 1 1 d . . . . .
H13A H 0.126477 0.197308 0.406403 0.031 Uiso 1 1 calc R U . . .
H13B H 0.176692 0.277667 0.479782 0.031 Uiso 1 1 calc R U . . .
H13C H 0.205759 0.149215 0.476717 0.031 Uiso 1 1 calc R U . . .
C14 C 0.24644(15) 0.24733(18) 0.39068(14) 0.0148(5) Uani 1 1 d . . . . .
C15 C 0.25955(14) 0.31792(18) 0.33239(14) 0.0137(5) Uani 1 1 d . . . . .
C16 C 0.29469(18) 0.7575(2) 0.50952(15) 0.0255(6) Uani 1 1 d . . . . .
H16A H 0.338744 0.803995 0.491329 0.038 Uiso 1 1 calc R U . . .
H16B H 0.324004 0.704546 0.552445 0.038 Uiso 1 1 calc R U . . .
H16C H 0.255163 0.805683 0.532774 0.038 Uiso 1 1 calc R U . . .
C17 C 0.24328(16) 0.69418(19) 0.43658(15) 0.0179(5) Uani 1 1 d . . . . .
C18 C 0.24709(15) 0.61760(18) 0.37917(14) 0.0141(5) Uani 1 1 d . . . . .
C19 C 0.13205(17) 0.3317(2) 0.16157(16) 0.0238(6) Uani 1 1 d . . . . .
H19A H 0.076162 0.361221 0.129518 0.036 Uiso 1 1 calc R U . . .
H19B H 0.121259 0.283308 0.206630 0.036 Uiso 1 1 calc R U . . .
H19C H 0.160661 0.288038 0.124453 0.036 Uiso 1 1 calc R U . . .
C20 C 0.18489(19) 0.5169(2) 0.13774(15) 0.0267(6) Uani 1 1 d . . . . .
H20A H 0.207077 0.491033 0.089521 0.040 Uiso 1 1 calc R U . . .
H20B H 0.220995 0.579464 0.164842 0.040 Uiso 1 1 calc R U . . .
H20C H 0.124031 0.541989 0.118853 0.040 Uiso 1 1 calc R U . . .
C21 C 0.42000(17) 0.6859(2) 0.34347(16) 0.0224(6) Uani 1 1 d . . . . .
H21A H 0.423468 0.742289 0.300732 0.034 Uiso 1 1 calc R U . . .
H21B H 0.479338 0.663241 0.371953 0.034 Uiso 1 1 calc R U . . .
H21C H 0.389577 0.717923 0.384334 0.034 Uiso 1 1 calc R U . . .
C22 C 0.41336(18) 0.5375(2) 0.24101(18) 0.0296(6) Uani 1 1 d . . . . .
H22A H 0.382564 0.468260 0.219618 0.044 Uiso 1 1 calc R U . . .
H22B H 0.474687 0.520192 0.266651 0.044 Uiso 1 1 calc R U . . .
H22C H 0.410973 0.590422 0.194765 0.044 Uiso 1 1 calc R U . . .

loop_
_atom_site_aniso_label
_atom_site_aniso_U_11
_atom_site_aniso_U_22
_atom_site_aniso_U_33
_atom_site_aniso_U_23
_atom_site_aniso_U_13
_atom_site_aniso_U_12
Co1 0.01686(17) 0.01121(16) 0.01505(17) -0.00266(12) 0.00426(13) -0.00041(13)
C1 0.0160(12) 0.0219(13) 0.0163(12) 0.0015(10) 0.0024(10) 0.0032(10)
O1 0.0310(10) 0.0218(10) 0.0249(10) -0.0084(8) 0.0009(8) 0.0028(8)
N1 0.0244(11) 0.0137(10) 0.0155(10) 0.0005(8) 0.0048(9) 0.0011(9)
B1 0.0155(13) 0.0154(13) 0.0158(13) 0.0001(11) 0.0110(11) 0.0012(11)
Co2 0.01672(17) 0.01422(17) 0.01494(17) -0.00308(13) 0.00115(14) 0.00074(13)
C2 0.0329(15) 0.0214(13) 0.0200(14) -0.0061(11) -0.0016(12) 0.0068(12)
O2 0.0657(15) 0.0277(11) 0.0260(11) 0.0060(9) -0.0017(10) 0.0141(10)
N2 0.0215(11) 0.0134(10) 0.0209(11) -0.0023(8) 0.0108(9) -0.0021(8)
B2 0.0194(14) 0.0106(12) 0.0117(13) 0.0041(10) 0.0017(11) 0.0044(10)
Co3 0.01942(18) 0.01165(16) 0.01579(18) 0.00213(12) 0.00421(14) 0.00233(13)
C3 0.0204(14) 0.0254(14) 0.0232(14) -0.0095(11) -0.0007(12) 0.0015(11)
O3 0.0205(10) 0.0502(13) 0.0362(12) -0.0134(10) 0.0103(9) -0.0032(9)
Co4 0.01921(18) 0.01555(17) 0.01774(18) 0.00458(13) 0.00859(14) 0.00455(13)
C4 0.0163(12) 0.0182(12) 0.0262(14) -0.0101(11) 0.0033(11) -0.0047(10)
O4 0.0379(12) 0.0495(13) 0.0272(11) -0.0096(10) 0.0200(10) -0.0146(10)
O5 0.0235(10) 0.0231(10) 0.0374(11) -0.0060(8) 0.0074(9) -0.0071(8)
C5 0.0225(14) 0.0133(12) 0.0220(13) -0.0006(10) 0.0095(11) 0.0023(10)
O7 0.0416(12) 0.0219(10) 0.0292(11) 0.0079(8) 0.0182(10) -0.0003(9)
C7 0.0263(14) 0.0113(12) 0.0238(14) -0.0007(10) 0.0011(12) 0.0031(10)
O6 0.0510(14) 0.0183(10) 0.0506(14) -0.0059(9) -0.0131(11) 0.0134(10)
C6 0.0301(15) 0.0172(13) 0.0290(15) -0.0104(11) 0.0006(12) -0.0015(12)
O8 0.0502(13) 0.0199(10) 0.0426(12) -0.0055(9) 0.0214(11) 0.0094(9)
C8 0.0266(14) 0.0210(13) 0.0241(14) 0.0085(11) 0.0078(12) 0.0036(11)
O9 0.0314(11) 0.0348(11) 0.0327(11) 0.0047(9) -0.0052(10) -0.0057(9)
C9 0.0232(14) 0.0197(13) 0.0231(14) 0.0073(11) 0.0066(12) 0.0022(11)
O10 0.0627(16) 0.0572(15) 0.0588(16) 0.0221(12) 0.0451(14) 0.0354(13)
C10 0.0381(17) 0.0304(15) 0.0327(16) 0.0149(13) 0.0210(14) 0.0128(13)
O11 0.0457(12) 0.0331(11) 0.0212(10) 0.0101(9) 0.0080(9) 0.0121(9)
C11 0.0297(14) 0.0189(13) 0.0232(14) -0.0003(11) 0.0144(12) 0.0068(11)
O12 0.0230(10) 0.0236(10) 0.0378(11) 0.0011(9) 0.0053(9) -0.0021(8)
C12 0.0176(13) 0.0203(13) 0.0263(14) 0.0100(11) 0.0107(11) 0.0036(11)
C13 0.0274(14) 0.0193(12) 0.0191(13) 0.0030(10) 0.0123(11) 0.0019(11)
C14 0.0168(12) 0.0113(11) 0.0156(12) -0.0030(9) 0.0019(10) 0.0010(9)
C15 0.0135(11) 0.0126(11) 0.0147(12) -0.0056(9) 0.0023(10) -0.0011(9)
C16 0.0311(15) 0.0255(14) 0.0184(14) -0.0068(11) 0.0021(12) 0.0028(12)
C17 0.0211(13) 0.0152(12) 0.0165(13) 0.0029(10) 0.0025(10) 0.0008(10)
C18 0.0147(11) 0.0123(11) 0.0151(12) 0.0029(9) 0.0030(10) 0.0015(9)
C19 0.0257(14) 0.0220(13) 0.0205(14) -0.0009(10) -0.0018(11) -0.0018(11)
C20 0.0448(17) 0.0193(13) 0.0154(13) 0.0015(10) 0.0052(12) 0.0050(12)
C21 0.0227(13) 0.0183(12) 0.0278(14) -0.0014(11) 0.0090(11) -0.0053(11)
C22 0.0336(15) 0.0226(14) 0.0395(17) -0.0042(12) 0.0231(14) -0.0032(12)

loop_
_atom_type_symbol
_atom_type_description
_atom_type_scat_dispersion_real
_atom_type_scat_dispersion_imag
_atom_type_scat_source
C C 0.0033 0.0016 'International Tables Vol C Tables 4.2.6.8 and 6.1.1.4'
H H 0.0000 0.0000 'International Tables Vol C Tables 4.2.6.8 and 6.1.1.4'
B B 0.0013 0.0007 'International Tables Vol C Tables 4.2.6.8 and 6.1.1.4'
N N 0.0061 0.0033 'International Tables Vol C Tables 4.2.6.8 and 6.1.1.4'
O O 0.0106 0.0060 'International Tables Vol C Tables 4.2.6.8 and 6.1.1.4'
Co Co 0.3494 0.9721 'International Tables Vol C Tables 4.2.6.8 and 6.1.1.4'

loop_
_exptl_crystal_face_index_h
_exptl_crystal_face_index_k
_exptl_crystal_face_index_l
_exptl_crystal_face_perp_dist
1.00 -1.00 -1.00 0.1110
-1.00 1.00 1.00 0.0950
0.00 1.00 -1.00 0.0270
0.00 -1.00 1.00 0.0580
1.00 -1.00 0.00 0.0990
-1.00 1.00 -1.00 0.0700
1.00 -1.00 1.00 0.0700
0.00 0.00 -1.00 0.1030
0.00 0.00 1.00 0.1160
1.00 0.00 1.00 0.0880
-1.00 0.00 -1.00 0.0910
1.00 0.00 0.00 0.1390
-1.00 0.00 0.00 0.1250
-1.00 -1.00 -1.00 0.1450
1.00 0.00 -1.00 0.1400
1.00 1.00 -1.00 0.0930

loop_
_geom_angle_atom_site_label_1
_geom_angle_atom_site_label_2
_geom_angle_atom_site_label_3
_geom_angle
_geom_angle_site_symmetry_1
_geom_angle_site_symmetry_3
_geom_angle_publ_flag
C5 Co1 C6 97.08(11) . . ?
C5 Co1 C4 101.20(11) . . ?
C6 Co1 C4 106.64(12) . . ?
C5 Co1 C14 98.05(10) . . ?
C6 Co1 C14 111.16(11) . . ?
C4 Co1 C14 134.69(10) . . ?
C5 Co1 C15 106.52(10) . . ?
C6 Co1 C15 142.98(10) . . ?
C4 Co1 C15 96.43(10) . . ?
C14 Co1 C15 38.51(9) . . ?
C5 Co1 Co2 149.09(8) . . ?
C6 Co1 Co2 92.56(8) . . ?
C4 Co1 Co2 104.02(7) . . ?
C14 Co1 Co2 51.21(7) . . ?
C15 Co1 Co2 53.25(6) . . ?
O1 C1 Co2 177.4(2) . . ?
B1 N1 C19 125.8(2) . . ?
B1 N1 C20 122.5(2) . . ?
C19 N1 C20 111.66(19) . . ?
N1 B1 C15 120.5(2) . . ?
N1 B1 B2 122.1(2) . . ?
C15 B1 B2 117.4(2) . . ?
C1 Co2 C3 97.54(11) . . ?
C1 Co2 C2 100.22(11) . . ?
C3 Co2 C2 107.99(12) . . ?
C1 Co2 C14 107.38(10) . . ?
C3 Co2 C14 141.05(10) . . ?
C2 Co2 C14 96.68(11) . . ?
C1 Co2 C15 101.41(10) . . ?
C3 Co2 C15 108.26(10) . . ?
C2 Co2 C15 134.44(11) . . ?
C14 Co2 C15 38.43(9) . . ?
C1 Co2 Co1 153.64(8) . . ?
C3 Co2 Co1 93.86(8) . . ?
C2 Co2 Co1 98.70(8) . . ?
C14 Co2 Co1 52.03(7) . . ?
C15 Co2 Co1 52.33(6) . . ?
O2 C2 Co2 177.0(3) . . ?
B2 N2 C22 123.1(2) . . ?
B2 N2 C21 125.2(2) . . ?
C22 N2 C21 111.74(19) . . ?
N2 B2 C18 118.7(2) . . ?
N2 B2 B1 123.4(2) . . ?
C18 B2 B1 117.9(2) . . ?
C9 Co3 C7 96.26(11) . . ?
C9 Co3 C8 108.08(11) . . ?
C7 Co3 C8 103.11(11) . . ?
C9 Co3 C17 141.14(10) . . ?
C7 Co3 C17 109.44(11) . . ?
C8 Co3 C17 94.23(10) . . ?
C9 Co3 C18 111.37(10) . . ?
C7 Co3 C18 97.34(10) . . ?
C8 Co3 C18 132.80(10) . . ?
C17 Co3 C18 38.62(9) . . ?
C9 Co3 Co4 91.96(8) . . ?
C7 Co3 Co4 149.10(8) . . ?
C8 Co3 Co4 102.48(8) . . ?
C17 Co3 Co4 51.49(7) . . ?
C18 Co3 Co4 52.13(6) . . ?
O3 C3 Co2 178.6(2) . . ?
C11 Co4 C10 97.80(11) . . ?
C11 Co4 C12 100.95(11) . . ?
C10 Co4 C12 105.97(13) . . ?
C11 Co4 C17 96.87(11) . . ?
C10 Co4 C17 105.49(12) . . ?
C12 Co4 C17 141.08(10) . . ?
C11 Co4 C18 102.08(10) . . ?
C10 Co4 C18 140.42(11) . . ?
C12 Co4 C18 103.38(10) . . ?
C17 Co4 C18 38.62(9) . . ?
C11 Co4 Co3 148.07(9) . . ?
C10 Co4 Co3 95.08(8) . . ?
C12 Co4 Co3 103.38(7) . . ?
C17 Co4 Co3 51.41(7) . . ?
C18 Co4 Co3 52.21(6) . . ?
O4 C4 Co1 176.9(2) . . ?
O5 C5 Co1 178.7(2) . . ?
O7 C7 Co3 177.2(2) . . ?
O6 C6 Co1 179.7(3) . . ?
O8 C8 Co3 176.5(2) . . ?
O9 C9 Co3 179.4(2) . . ?
O10 C10 Co4 178.6(3) . . ?
O11 C11 Co4 178.3(2) . . ?
O12 C12 Co4 177.7(2) . . ?
C14 C13 H13A 109.5 . . ?
C14 C13 H13B 109.5 . . ?
H13A C13 H13B 109.5 . . ?
C14 C13 H13C 109.5 . . ?
H13A C13 H13C 109.5 . . ?
H13B C13 H13C 109.5 . . ?
C15 C14 C13 143.7(2) . . ?
C15 C14 Co2 73.91(14) . . ?
C13 C14 Co2 132.92(17) . . ?
C15 C14 Co1 71.94(14) . . ?
C13 C14 Co1 130.61(16) . . ?
Co2 C14 Co1 76.77(8) . . ?
C14 C15 B1 155.5(2) . . ?
C14 C15 Co1 69.55(13) . . ?
B1 C15 Co1 131.56(16) . . ?
C14 C15 Co2 67.65(14) . . ?
B1 C15 Co2 125.00(16) . . ?
Co1 C15 Co2 74.42(8) . . ?
C17 C16 H16A 109.5 . . ?
C17 C16 H16B 109.5 . . ?
H16A C16 H16B 109.5 . . ?
C17 C16 H16C 109.5 . . ?
H16A C16 H16C 109.5 . . ?
H16B C16 H16C 109.5 . . ?
C18 C17 C16 145.0(2) . . ?
C18 C17 Co3 72.07(14) . . ?
C16 C17 Co3 133.72(18) . . ?
C18 C17 Co4 71.90(14) . . ?
C16 C17 Co4 129.52(18) . . ?
Co3 C17 Co4 77.09(9) . . ?
C17 C18 B2 154.9(2) . . ?
C17 C18 Co4 69.48(14) . . ?
B2 C18 Co4 133.78(17) . . ?
C17 C18 Co3 69.31(14) . . ?
B2 C18 Co3 120.15(15) . . ?
Co4 C18 Co3 75.67(8) . . ?
N1 C19 H19A 109.5 . . ?
N1 C19 H19B 109.5 . . ?
H19A C19 H19B 109.5 . . ?
N1 C19 H19C 109.5 . . ?
H19A C19 H19C 109.5 . . ?
H19B C19 H19C 109.5 . . ?
N1 C20 H20A 109.5 . . ?
N1 C20 H20B 109.5 . . ?
H20A C20 H20B 109.5 . . ?
N1 C20 H20C 109.5 . . ?
H20A C20 H20C 109.5 . . ?
H20B C20 H20C 109.5 . . ?
N2 C21 H21A 109.5 . . ?
N2 C21 H21B 109.5 . . ?
H21A C21 H21B 109.5 . . ?
N2 C21 H21C 109.5 . . ?
H21A C21 H21C 109.5 . . ?
H21B C21 H21C 109.5 . . ?
N2 C22 H22A 109.5 . . ?
N2 C22 H22B 109.5 . . ?
H22A C22 H22B 109.5 . . ?
N2 C22 H22C 109.5 . . ?
H22A C22 H22C 109.5 . . ?
H22B C22 H22C 109.5 . . ?

loop_
_geom_bond_atom_site_label_1
_geom_bond_atom_site_label_2
_geom_bond_distance
_geom_bond_site_symmetry_2
_geom_bond_publ_flag
Co1 C5 1.791(3) . ?
Co1 C6 1.801(3) . ?
Co1 C4 1.824(3) . ?
Co1 C14 1.989(2) . ?
Co1 C15 2.018(2) . ?
Co1 Co2 2.4563(4) . ?
C1 O1 1.140(3) . ?
C1 Co2 1.795(2) . ?
N1 B1 1.395(3) . ?
N1 C19 1.459(3) . ?
N1 C20 1.463(3) . ?
B1 C15 1.573(3) . ?
B1 B2 1.706(4) . ?
Co2 C3 1.807(3) . ?
Co2 C2 1.829(3) . ?
Co2 C14 1.967(2) . ?
Co2 C15 2.043(2) . ?
C2 O2 1.130(3) . ?
N2 B2 1.394(3) . ?
N2 C22 1.460(3) . ?
N2 C21 1.469(3) . ?
B2 C18 1.570(3) . ?
Co3 C9 1.801(3) . ?
Co3 C7 1.801(3) . ?
Co3 C8 1.824(3) . ?
Co3 C17 1.980(2) . ?
Co3 C18 2.014(2) . ?
Co3 Co4 2.4692(4) . ?
C3 O3 1.134(3) . ?
Co4 C11 1.781(3) . ?
Co4 C10 1.805(3) . ?
Co4 C12 1.834(3) . ?
Co4 C17 1.982(2) . ?
Co4 C18 2.012(2) . ?
C4 O4 1.132(3) . ?
O5 C5 1.135(3) . ?
O7 C7 1.133(3) . ?
O6 C6 1.137(3) . ?
O8 C8 1.131(3) . ?
O9 C9 1.137(3) . ?
O10 C10 1.138(3) . ?
O11 C11 1.135(3) . ?
O12 C12 1.131(3) . ?
C13 C14 1.490(3) . ?
C13 H13A 0.9800 . ?
C13 H13B 0.9800 . ?
C13 H13C 0.9800 . ?
C14 C15 1.322(3) . ?
C16 C17 1.490(3) . ?
C16 H16A 0.9800 . ?
C16 H16B 0.9800 . ?
C16 H16C 0.9800 . ?
C17 C18 1.321(3) . ?
C19 H19A 0.9800 . ?
C19 H19B 0.9800 . ?
C19 H19C 0.9800 . ?
C20 H20A 0.9800 . ?
C20 H20B 0.9800 . ?
C20 H20C 0.9800 . ?
C21 H21A 0.9800 . ?
C21 H21B 0.9800 . ?
C21 H21C 0.9800 . ?
C22 H22A 0.9800 . ?
C22 H22B 0.9800 . ?
C22 H22C 0.9800 . ?

loop_
_geom_torsion_atom_site_label_1
_geom_torsion_atom_site_label_2
_geom_torsion_atom_site_label_3
_geom_torsion_atom_site_label_4
_geom_torsion
_geom_torsion_site_symmetry_1
_geom_torsion_site_symmetry_2
_geom_torsion_site_symmetry_3
_geom_torsion_site_symmetry_4
_geom_torsion_publ_flag
C19 N1 B1 C15 9.9(4) . . . . ?
C20 N1 B1 C15 -167.6(2) . . . . ?
C19 N1 B1 B2 -169.0(2) . . . . ?
C20 N1 B1 B2 13.5(3) . . . . ?
C22 N2 B2 C18 -171.5(2) . . . . ?
C21 N2 B2 C18 5.9(3) . . . . ?
C22 N2 B2 B1 7.3(4) . . . . ?
C21 N2 B2 B1 -175.3(2) . . . . ?
N1 B1 B2 N2 -83.2(3) . . . . ?
C15 B1 B2 N2 97.9(3) . . . . ?
N1 B1 B2 C18 95.6(3) . . . . ?
C15 B1 B2 C18 -83.3(3) . . . . ?
C13 C14 C15 B1 17.2(8) . . . . ?
Co2 C14 C15 B1 -126.4(5) . . . . ?
Co1 C14 C15 B1 152.6(5) . . . . ?
C13 C14 C15 Co1 -135.4(4) . . . . ?
Co2 C14 C15 Co1 80.99(6) . . . . ?
C13 C14 C15 Co2 143.6(4) . . . . ?
Co1 C14 C15 Co2 -80.99(6) . . . . ?
N1 B1 C15 C14 -96.6(5) . . . . ?
B2 B1 C15 C14 82.3(6) . . . . ?
N1 B1 C15 Co1 48.2(3) . . . . ?
B2 B1 C15 Co1 -132.8(2) . . . . ?
N1 B1 C15 Co2 148.76(18) . . . . ?
B2 B1 C15 Co2 -32.3(3) . . . . ?
C16 C17 C18 B2 -26.3(8) . . . . ?
Co3 C17 C18 B2 117.4(5) . . . . ?
Co4 C17 C18 B2 -160.8(5) . . . . ?
C16 C17 C18 Co4 134.5(4) . . . . ?
Co3 C17 C18 Co4 -81.88(7) . . . . ?
C16 C17 C18 Co3 -143.6(4) . . . . ?
Co4 C17 C18 Co3 81.88(7) . . . . ?
N2 B2 C18 C17 -17.6(6) . . . . ?
B1 B2 C18 C17 163.5(4) . . . . ?
N2 B2 C18 Co4 -172.29(17) . . . . ?
B1 B2 C18 Co4 8.9(3) . . . . ?
N2 B2 C18 Co3 88.5(2) . . . . ?
B1 B2 C18 Co3 -90.4(2) . . . . ?
